data_7237031
loop_
_publ_author_name
'Krompiec, Michal P.'
'Baxter, Sean N.'
'Klimareva, Elena L.'
'Yufit, Dmitry S.'
'Congrave, Daniel G.'
'Britten, Thomas K.'
'Perepichka, Igor F.'

_publ_section_title
;
 3,4-Phenylenedioxythiophenes (PheDOTs) functionalized with
 electron-withdrawing groups and their analogs for organic electronics
;
_journal_issue 14
_journal_name_full 'Journal of Materials Chemistry C'
_journal_page_first 3743
_journal_paper_doi 10.1039/C7TC05227H
_journal_volume 6
_journal_year 2018
_chemical_formula_moiety 'C8 H4 N2 O2 S'
_chemical_formula_sum 'C8 H4 N2 O2 S'
_chemical_formula_weight 192.19
_space_group_crystal_system monoclinic
_space_group_IT_number 14
_space_group_name_Hall '-P 2ybc'
_space_group_name_H-M_alt 'P 1 21/c 1'
_atom_sites_solution_hydrogens geom
_atom_sites_solution_primary direct
_atom_sites_solution_secondary difmap
_audit_creation_date 2015-02-11
_audit_creation_method
;
Olex2 1.2-beta
(compiled 2015.01.26 svn.r3150 for OlexSys, GUI svn.r4998)
;
_audit_update_record
;
2017-06-01 deposited with the CCDC.
2018-01-02 downloaded from the CCDC.
;
_cell_angle_alpha 90.00
_cell_angle_beta 114.8015(15)
_cell_angle_gamma 90.00
_cell_formula_units_Z 8
_cell_length_a 17.3384(3)
_cell_length_b 6.74570(10)
_cell_length_c 14.5495(4)
_cell_measurement_reflns_used 8927
_cell_measurement_temperature 120.0
_cell_measurement_theta_max 29.63
_cell_measurement_theta_min 2.59
_cell_volume 1544.75(6)
_computing_cell_refinement 'SAINT v8.34A (Bruker, 2013)'
_computing_data_collection 'APEX2 v.2013.4_1 (Bruker, 2013)'
_computing_data_reduction 'SAINT v8.34A (Bruker, 2013)'
_computing_molecular_graphics 'Olex2 (Dolomanov et al., 2009)'
_computing_publication_material 'Olex2 (Dolomanov et al., 2009)'
_computing_structure_refinement 'XL (Sheldrick, 2008)'
_computing_structure_solution 'XS (Sheldrick, 2008)'
_diffrn_ambient_temperature 120.0
_diffrn_detector 'Bruker PHOTON 100 CMOS'
_diffrn_detector_type 'CMOS sensor'
_diffrn_measured_fraction_theta_full 1.000
_diffrn_measured_fraction_theta_max 1.000
_diffrn_measurement_device 'Bruker D8 Venture'
_diffrn_measurement_device_type '3-circle diffractometer'
_diffrn_measurement_method '\f and \w scans'
_diffrn_radiation_monochromator 'focusing mirrors'
_diffrn_radiation_probe x-ray
_diffrn_radiation_type MoK\a
_diffrn_radiation_wavelength 0.71073
_diffrn_reflns_av_R_equivalents 0.0729
_diffrn_reflns_av_unetI/netI 0.0542
_diffrn_reflns_limit_h_max 24
_diffrn_reflns_limit_h_min -24
_diffrn_reflns_limit_k_max 9
_diffrn_reflns_limit_k_min -9
_diffrn_reflns_limit_l_max 20
_diffrn_reflns_limit_l_min -20
_diffrn_reflns_number 34104
_diffrn_reflns_theta_full 30.00
_diffrn_reflns_theta_max 30.00
_diffrn_reflns_theta_min 2.39
_diffrn_source 'ImuS microsource'
_diffrn_standards_number 0
_exptl_absorpt_coefficient_mu 0.378
_exptl_absorpt_correction_T_max 1.0000
_exptl_absorpt_correction_T_min 0.9054
_exptl_absorpt_correction_type multi-scan
_exptl_absorpt_process_details
;
SADABS-2014/4 (Bruker,2014/4) was used for absorption correction.
wR2(int) was 0.0666 before and 0.0541 after correction.
The Ratio of minimum to maximum transmission is 0.9054.
The \l/2 correction factor is 0.00150.
;
_exptl_crystal_colour 'clear light colourless'
_exptl_crystal_colour_lustre clear
_exptl_crystal_colour_modifier light
_exptl_crystal_colour_primary colourless
_exptl_crystal_density_diffrn 1.653
_exptl_crystal_density_method 'not measured'
_exptl_crystal_description irregular
_exptl_crystal_F_000 784
_exptl_crystal_size_max 0.24
_exptl_crystal_size_mid 0.18
_exptl_crystal_size_min 0.15
_refine_diff_density_max 0.380
_refine_diff_density_min -0.330
_refine_diff_density_rms 0.074
_refine_ls_extinction_method none
_refine_ls_goodness_of_fit_ref 1.032
_refine_ls_hydrogen_treatment constr
_refine_ls_matrix_type full
_refine_ls_number_parameters 236
_refine_ls_number_reflns 4513
_refine_ls_number_restraints 0
_refine_ls_restrained_S_all 1.032
_refine_ls_R_factor_all 0.0735
_refine_ls_R_factor_gt 0.0433
_refine_ls_shift/su_max 0.001
_refine_ls_shift/su_mean 0.000
_refine_ls_structure_factor_coef Fsqd
_refine_ls_weighting_details 'calc w=1/[\s^2^(Fo^2^)+(0.0400P)^2^+0.6000P] where P=(Fo^2^+2Fc^2^)/3'
_refine_ls_weighting_scheme calc
_refine_ls_wR_factor_gt 0.0850
_refine_ls_wR_factor_ref 0.0952
_reflns_number_gt 3414
_reflns_number_total 4513
_reflns_threshold_expression >2sigma(I)
_cod_data_source_file c7tc05227h2.cif
_cod_data_source_block PzDOT_iper3
_cod_depositor_comments
;
The following automatic conversions were performed:

data item '_diffrn_radiation_probe' value 'X-ray' was changed to
'x-ray' in accordance with the
/home/saulius/struct/COD-crude-data/automatic-downloads/DataCite-retrospective/RSC/depositions/lib/dictionaries/cif_core.dic
dictionary named 'cif_core.dic' version 2.4.2 last updated on
2011-04-26.

Automatic conversion script
Id: cif_fix_values 6909 2019-04-08 15:41:33Z antanas 
;
_cod_database_code 7237031
_computing.bruker_data_scaling 'SADABS V2012/1 (Bruker AXS Inc.)'

_olex2_refinement_description
;
1. Twinned data refinement
 Scales: 0.7132(12) 0.2868(12)
2. Fixed Uiso
 At 1.2 times of:
  All C(H) groups
3.a Aromatic/amide H refined with riding coordinates:
 C1(H1), C4(H4), C7(H7), C8(H8), C1A(H1A), C4A(H4A), C7A(H7A), C8A(H8A)
;
_olex2_submission_special_instructions 'No special instructions were received'

loop_
_space_group_symop_id
_space_group_symop_operation_xyz
1 'x, y, z'
2 '-x, y+1/2, -z+1/2'
3 '-x, -y, -z'
4 'x, -y-1/2, z-1/2'

loop_
_atom_site_label
_atom_site_type_symbol
_atom_site_fract_x
_atom_site_fract_y
_atom_site_fract_z
_atom_site_U_iso_or_equiv
_atom_site_adp_type
_atom_site_occupancy
_atom_site_calc_flag
_atom_site_refinement_flags_posn
S1 S 0.33781(4) 0.29411(11) 0.38596(5) 0.02100(16) Uani 1 d .
O1 O 0.56484(10) 0.2391(2) 0.59820(14) 0.0161(4) Uani 1 d .
O2 O 0.45461(9) 0.4589(2) 0.66529(12) 0.0170(4) Uani 1 d .
N1 N 0.66650(12) 0.2497(3) 0.75814(17) 0.0167(5) Uani 1 d .
N2 N 0.56159(13) 0.4667(3) 0.82199(15) 0.0191(4) Uani 1 d .
C1 C 0.44215(15) 0.2190(4) 0.4384(2) 0.0175(5) Uani 1 d .
H1 H 0.4686 0.1459 0.4037 0.021 Uiso 1 calc R
C2 C 0.48109(14) 0.2782(3) 0.53534(19) 0.0140(5) Uani 1 d .
C3 C 0.42717(14) 0.3848(3) 0.56835(17) 0.0147(5) Uani 1 d .
C4 C 0.34752(15) 0.4081(3) 0.49577(18) 0.0178(5) Uani 1 d .
H4 H 0.3033 0.4775 0.5043 0.021 Uiso 1 calc R
C5 C 0.58937(14) 0.2981(4) 0.69618(17) 0.0143(5) Uani 1 d .
C6 C 0.53580(14) 0.4067(3) 0.72846(18) 0.0141(5) Uani 1 d .
C7 C 0.69316(15) 0.3120(4) 0.85441(18) 0.0203(5) Uani 1 d .
H7 H 0.7494 0.2814 0.9016 0.024 Uiso 1 calc R
C8 C 0.64165(15) 0.4181(4) 0.88629(19) 0.0215(5) Uani 1 d .
H8 H 0.6627 0.4584 0.9551 0.026 Uiso 1 calc R
S1A S 1.17038(4) 0.28791(11) 0.55460(5) 0.02196(17) Uani 1 d .
O1A O 1.05132(10) 0.4659(3) 0.71248(12) 0.0178(4) Uani 1 d .
O2A O 0.94136(10) 0.2497(2) 0.53390(13) 0.0154(4) Uani 1 d .
N1A N 0.94520(12) 0.4664(3) 0.76365(15) 0.0182(4) Uani 1 d .
N2A N 0.84042(13) 0.2512(3) 0.59430(18) 0.0177(5) Uani 1 d .
C1A C 1.16015(14) 0.4058(4) 0.65346(19) 0.0188(5) Uani 1 d .
H1A H 1.2046 0.4733 0.7068 0.023 Uiso 1 calc R
C2A C 1.07999(14) 0.3888(3) 0.64443(17) 0.0145(5) Uani 1 d .
C3A C 1.02600(14) 0.2830(3) 0.55705(19) 0.0141(5) Uani 1 d .
C4A C 1.06570(16) 0.2187(4) 0.5002(2) 0.0197(5) Uani 1 d .
H4A H 1.0394 0.1458 0.4390 0.024 Uiso 1 calc R
C5A C 0.97030(13) 0.4110(3) 0.69509(17) 0.0137(4) Uani 1 d .
C6A C 0.91705(14) 0.3030(3) 0.60903(16) 0.0132(4) Uani 1 d .
C7A C 0.86620(16) 0.4127(4) 0.74947(19) 0.0218(5) Uani 1 d .
H7A H 0.8457 0.4500 0.7981 0.026 Uiso 1 calc R
C8A C 0.81491(15) 0.3055(4) 0.66643(19) 0.0201(5) Uani 1 d .
H8A H 0.7599 0.2682 0.6594 0.024 Uiso 1 calc R

loop_
_atom_site_aniso_label
_atom_site_aniso_U_11
_atom_site_aniso_U_22
_atom_site_aniso_U_33
_atom_site_aniso_U_23
_atom_site_aniso_U_13
_atom_site_aniso_U_12
S1 0.0204(3) 0.0206(4) 0.0167(3) 0.0014(3) 0.0025(2) -0.0021(3)
O1 0.0134(8) 0.0189(10) 0.0164(10) -0.0010(6) 0.0066(7) 0.0032(6)
O2 0.0146(8) 0.0213(9) 0.0149(9) -0.0025(7) 0.0061(7) 0.0050(6)
N1 0.0152(10) 0.0156(11) 0.0205(12) 0.0032(8) 0.0087(9) 0.0008(8)
N2 0.0222(10) 0.0177(10) 0.0177(11) -0.0020(9) 0.0087(9) -0.0006(8)
C1 0.0226(12) 0.0131(12) 0.0180(13) -0.0003(10) 0.0097(10) -0.0001(10)
C2 0.0144(10) 0.0113(10) 0.0173(12) 0.0017(9) 0.0077(9) -0.0002(9)
C3 0.0179(12) 0.0129(11) 0.0152(11) 0.0019(9) 0.0090(9) 0.0004(9)
C4 0.0173(11) 0.0181(13) 0.0178(12) 0.0041(10) 0.0073(10) -0.0003(9)
C5 0.0174(11) 0.0114(11) 0.0161(12) 0.0015(10) 0.0090(9) -0.0025(9)
C6 0.0156(11) 0.0111(10) 0.0157(12) 0.0019(9) 0.0067(9) 0.0010(8)
C7 0.0168(12) 0.0202(13) 0.0194(13) 0.0019(10) 0.0032(10) -0.0045(10)
C8 0.0232(13) 0.0213(13) 0.0147(12) -0.0023(10) 0.0028(10) -0.0053(10)
S1A 0.0217(3) 0.0192(4) 0.0304(4) 0.0046(3) 0.0163(3) 0.0028(3)
O1A 0.0152(8) 0.0199(9) 0.0175(9) -0.0054(7) 0.0060(7) -0.0047(7)
O2A 0.0159(8) 0.0173(9) 0.0128(9) -0.0021(6) 0.0058(7) -0.0018(6)
N1A 0.0216(10) 0.0163(10) 0.0186(11) -0.0012(8) 0.0102(9) 0.0013(8)
N2A 0.0148(10) 0.0176(12) 0.0186(12) 0.0042(8) 0.0048(9) -0.0008(7)
C1A 0.0167(12) 0.0179(13) 0.0208(13) 0.0008(10) 0.0070(10) -0.0014(9)
C2A 0.0162(11) 0.0123(11) 0.0153(12) 0.0028(9) 0.0069(9) 0.0009(9)
C3A 0.0150(10) 0.0104(10) 0.0164(12) 0.0027(10) 0.0060(9) 0.0002(9)
C4A 0.0230(12) 0.0175(12) 0.0194(13) 0.0007(10) 0.0097(11) 0.0016(10)
C5A 0.0157(11) 0.0095(10) 0.0148(11) 0.0028(9) 0.0055(9) 0.0017(8)
C6A 0.0144(11) 0.0112(11) 0.0112(11) 0.0030(9) 0.0028(9) 0.0022(9)
C7A 0.0242(13) 0.0220(13) 0.0240(14) 0.0048(10) 0.0148(11) 0.0044(10)
C8A 0.0147(11) 0.0206(13) 0.0245(14) 0.0069(11) 0.0079(10) 0.0041(10)

loop_
_atom_type_symbol
_atom_type_description
_atom_type_scat_dispersion_real
_atom_type_scat_dispersion_imag
_atom_type_scat_source
C C 0.0033 0.0016 'International Tables Vol C Tables 4.2.6.8 and 6.1.1.4'
H H 0.0000 0.0000 'International Tables Vol C Tables 4.2.6.8 and 6.1.1.4'
N N 0.0061 0.0033 'International Tables Vol C Tables 4.2.6.8 and 6.1.1.4'
O O 0.0106 0.0060 'International Tables Vol C Tables 4.2.6.8 and 6.1.1.4'
S S 0.1246 0.1234 'International Tables Vol C Tables 4.2.6.8 and 6.1.1.4'

loop_
_geom_angle_atom_site_label_1
_geom_angle_atom_site_label_2
_geom_angle_atom_site_label_3
_geom_angle
C4 S1 C1 92.56(12)
C5 O1 C2 114.66(19)
C6 O2 C3 114.25(18)
C5 N1 C7 116.5(2)
C6 N2 C8 116.8(2)
S1 C1 H1 124.7
C2 C1 S1 110.52(19)
C2 C1 H1 124.7
O1 C2 C3 122.3(2)
C1 C2 O1 124.4(2)
C1 C2 C3 113.3(2)
O2 C3 C2 122.6(2)
C4 C3 O2 123.9(2)
C4 C3 C2 113.5(2)
S1 C4 H4 124.9
C3 C4 S1 110.16(19)
C3 C4 H4 124.9
O1 C5 C6 122.7(2)
N1 C5 O1 115.4(2)
N1 C5 C6 121.9(2)
O2 C6 C5 123.2(2)
N2 C6 O2 115.3(2)
N2 C6 C5 121.5(2)
N1 C7 H7 119.1
N1 C7 C8 121.9(2)
C8 C7 H7 119.1
N2 C8 C7 121.3(2)
N2 C8 H8 119.3
C7 C8 H8 119.3
C4A S1A C1A 92.96(12)
C5A O1A C2A 114.52(18)
C6A O2A C3A 114.40(18)
C5A N1A C7A 116.9(2)
C6A N2A C8A 116.4(2)
S1A C1A H1A 124.9
C2A C1A S1A 110.13(19)
C2A C1A H1A 124.9
O1A C2A C3A 122.1(2)
C1A C2A O1A 124.4(2)
C1A C2A C3A 113.4(2)
O2A C3A C2A 122.4(2)
C4A C3A O2A 124.2(2)
C4A C3A C2A 113.4(2)
S1A C4A H4A 125.0
C3A C4A S1A 110.1(2)
C3A C4A H4A 125.0
O1A C5A C6A 122.9(2)
N1A C5A O1A 115.3(2)
N1A C5A C6A 121.7(2)
O2A C6A C5A 122.5(2)
N2A C6A O2A 115.5(2)
N2A C6A C5A 121.9(2)
N1A C7A H7A 119.3
N1A C7A C8A 121.3(2)
C8A C7A H7A 119.3
N2A C8A C7A 121.8(2)
N2A C8A H8A 119.1
C7A C8A H8A 119.1

loop_
_geom_bond_atom_site_label_1
_geom_bond_atom_site_label_2
_geom_bond_distance
S1 C1 1.719(2)
S1 C4 1.717(3)
O1 C2 1.379(3)
O1 C5 1.365(3)
O2 C3 1.379(3)
O2 C6 1.366(3)
N1 C5 1.303(3)
N1 C7 1.345(3)
N2 C6 1.306(3)
N2 C8 1.349(3)
C1 H1 0.9500
C1 C2 1.343(3)
C2 C3 1.414(3)
C3 C4 1.350(3)
C4 H4 0.9500
C5 C6 1.409(3)
C7 H7 0.9500
C7 C8 1.369(4)
C8 H8 0.9500
S1A C1A 1.717(3)
S1A C4A 1.713(3)
O1A C2A 1.382(3)
O1A C5A 1.370(3)
O2A C3A 1.379(3)
O2A C6A 1.374(3)
N1A C5A 1.299(3)
N1A C7A 1.346(3)
N2A C6A 1.302(3)
N2A C8A 1.349(3)
C1A H1A 0.9500
C1A C2A 1.345(3)
C2A C3A 1.416(3)
C3A C4A 1.351(4)
C4A H4A 0.9500
C5A C6A 1.407(3)
C7A H7A 0.9500
C7A C8A 1.368(4)
C8A H8A 0.9500

loop_
_twin_individual_id
_twin_individual_mass_fraction_refined
1 0.7132(12)
2 0.2868(12)
